data_4500752
loop_
_publ_author_name
'McGlone, Thomas'
'Streb, Carsten'
'Busquets-Fit\'e, Mart\'i'
'Yan, Jun'
'Gabb, David'
'Long, De-Liang'
'Cronin, Leroy'

_publ_section_title
;
 Silver Linked Polyoxometalate Open Frameworks (Ag-POMOFs) for the
 Directed Fabrication of Silver Nanomaterials
;
_journal_issue 6
_journal_name_full 'Crystal Growth &amp; Design'
_journal_page_first 2471
_journal_paper_doi 10.1021/cg2002496
_journal_volume 11
_journal_year 2011
_chemical_formula_sum 'C14 H80 Bi N7 O71 W18'
_chemical_formula_weight 5001.13
_chemical_name_systematic
;
 ?
;
_space_group_IT_number 2
_symmetry_cell_setting triclinic
_symmetry_space_group_name_Hall '-P 1'
_symmetry_space_group_name_H-M 'P -1'
_atom_sites_solution_hydrogens geom
_atom_sites_solution_primary direct
_atom_sites_solution_secondary difmap
_audit_creation_method SHELXL-97
_cell_angle_alpha 73.647(3)
_cell_angle_beta 61.499(4)
_cell_angle_gamma 89.952(3)
_cell_formula_units_Z 1
_cell_length_a 12.8261(6)
_cell_length_b 13.0348(5)
_cell_length_c 13.3700(5)
_cell_measurement_reflns_used 13077
_cell_measurement_temperature 150(2)
_cell_measurement_theta_max 25.6255
_cell_measurement_theta_min 3.1341
_cell_volume 1861.13(16)
_computing_cell_refinement
;
CrysAlisPro, Oxford Diffraction Ltd.,
Version 1.171.33.41 (release 06-05-2009 CrysAlis171 .NET)
(compiled May  6 2009,17:20:42)
;
_computing_data_collection
;
CrysAlisPro, Oxford Diffraction Ltd.,
Version 1.171.33.41 (release 06-05-2009 CrysAlis171 .NET)
(compiled May  6 2009,17:20:42)
;
_computing_data_reduction
;
CrysAlisPro, Oxford Diffraction Ltd.,
Version 1.171.33.41 (release 06-05-2009 CrysAlis171 .NET)
(compiled May  6 2009,17:20:42)
;
_computing_structure_refinement 'SHELXL-97 (Sheldrick, 2008)'
_computing_structure_solution 'SHELXS-97 (Sheldrick, 2008)'
_diffrn_ambient_temperature 150(2)
_diffrn_measured_fraction_theta_full 0.995
_diffrn_measured_fraction_theta_max 0.995
_diffrn_measurement_device_type 'oxford gemini ccd'
_diffrn_measurement_method '\w & \p scan'
_diffrn_radiation_monochromator graphite
_diffrn_radiation_source 'fine-focus sealed tube'
_diffrn_radiation_type MoK\a
_diffrn_radiation_wavelength 0.71073
_diffrn_reflns_av_R_equivalents 0.0272
_diffrn_reflns_av_sigmaI/netI 0.0291
_diffrn_reflns_limit_h_max 15
_diffrn_reflns_limit_h_min -15
_diffrn_reflns_limit_k_max 14
_diffrn_reflns_limit_k_min -15
_diffrn_reflns_limit_l_max 16
_diffrn_reflns_limit_l_min -16
_diffrn_reflns_number 16580
_diffrn_reflns_theta_full 25.50
_diffrn_reflns_theta_max 25.50
_diffrn_reflns_theta_min 3.14
_diffrn_standards_decay_% none
_exptl_absorpt_coefficient_mu 30.157
_exptl_absorpt_correction_T_max 0.1524
_exptl_absorpt_correction_T_min 0.0472
_exptl_absorpt_correction_type analytical
_exptl_absorpt_process_details
;
CrysAlisPro, Oxford Diffraction Ltd.,
Version 1.171.33.41 (release 06-05-2009 CrysAlis171 .NET)
(compiled May  6 2009,17:20:42)
Analytical numeric absorption correction using a multifaceted crystal
            model based on expressions derived by R.C. Clark & J.S. Reid.
(Clark, R. C. & Reid, J. S. (1995). Acta Cryst. A51, 887-897)
;
_exptl_crystal_colour colourless
_exptl_crystal_density_diffrn 4.462
_exptl_crystal_density_meas ?
_exptl_crystal_density_method 'not measured'
_exptl_crystal_description block
_exptl_crystal_F_000 2196
_exptl_crystal_size_max 0.26
_exptl_crystal_size_mid 0.16
_exptl_crystal_size_min 0.10
_refine_diff_density_max 1.606
_refine_diff_density_min -1.586
_refine_diff_density_rms 0.279
_refine_ls_extinction_coef none
_refine_ls_extinction_method none
_refine_ls_goodness_of_fit_ref 1.071
_refine_ls_hydrogen_treatment constr
_refine_ls_matrix_type full
_refine_ls_number_parameters 443
_refine_ls_number_reflns 6883
_refine_ls_number_restraints 1
_refine_ls_restrained_S_all 1.071
_refine_ls_R_factor_all 0.0379
_refine_ls_R_factor_gt 0.0320
_refine_ls_shift/su_max 0.003
_refine_ls_shift/su_mean 0.000
_refine_ls_structure_factor_coef Fsqd
_refine_ls_weighting_details 'calc w=1/[\s^2^(Fo^2^)+(0.0411P)^2^+21.7791P] where P=(Fo^2^+2Fc^2^)/3'
_refine_ls_weighting_scheme calc
_refine_ls_wR_factor_gt 0.0801
_refine_ls_wR_factor_ref 0.0819
_reflns_number_gt 6055
_reflns_number_total 6883
_reflns_threshold_expression >2\s(I)
_cod_data_source_file cg2002496_si_002.cif
_cod_data_source_block DMAH-3
_cod_depositor_comments
;
The following automatic conversions were performed:

'_exptl_crystal_density_meas' value 'none' was changed to '?' - the
value is perceived as not measured.

Automatic conversion script
Id: cif_fix_values 3008 2015-01-20 13:52:24Z robertas 
;
_cod_original_cell_volume 1861.13(13)
_cod_original_sg_symbol_H-M p-1
_cod_database_code 4500752

loop_
_symmetry_equiv_pos_as_xyz
'x, y, z'
'-x, -y, -z'

loop_
_atom_site_label
_atom_site_type_symbol
_atom_site_fract_x
_atom_site_fract_y
_atom_site_fract_z
_atom_site_U_iso_or_equiv
_atom_site_adp_type
_atom_site_occupancy
_atom_site_symmetry_multiplicity
_atom_site_calc_flag
_atom_site_refinement_flags
_atom_site_disorder_assembly
_atom_site_disorder_group
W1 W 0.35081(4) 0.57883(4) 0.29852(4) 0.02672(11) Uani 1 1 d . . .
W2 W 0.67190(5) 0.79685(4) -0.11484(4) 0.02836(12) Uani 1 1 d . . .
W3 W 0.48991(4) 0.39550(3) 0.39300(4) 0.02394(11) Uani 1 1 d . . .
W4 W 0.33607(5) 0.75609(4) 0.04432(4) 0.02995(12) Uani 1 1 d . . .
W5 W 0.32629(4) 0.17805(3) 0.36800(4) 0.02427(11) Uani 1 1 d . . .
W6 W 0.18431(4) 0.35923(4) 0.27616(4) 0.02694(11) Uani 1 1 d . . .
W7 W 0.81306(4) 0.43715(4) -0.02774(4) 0.03076(12) Uani 1 1 d . . .
W8 W 0.64759(4) 0.61235(4) 0.15689(4) 0.02872(12) Uani 1 1 d . . .
W9 W 0.34362(4) 0.77632(3) -0.20967(4) 0.02480(11) Uani 1 1 d . . .
Bi1 Bi 0.50000(7) 0.45131(6) 0.06586(6) 0.01866(16) Uani 0.50 1 d P . .
O1 O 0.7515(7) 0.5223(6) 0.0785(7) 0.0267(16) Uani 1 1 d . . .
O2 O 0.9636(7) 0.4883(7) -0.1075(7) 0.037(2) Uani 1 1 d . . .
O3 O 0.8092(7) 0.3202(6) 0.0990(7) 0.0268(16) Uani 1 1 d . . .
O4 O 0.2940(8) 0.8716(6) -0.2866(7) 0.0339(19) Uani 1 1 d . . .
O5 O 0.4919(6) 0.1647(5) 0.2846(6) 0.0202(15) Uiso 1 1 d . . .
O6 O 0.3140(7) 0.8398(6) -0.0849(7) 0.0267(16) Uani 1 1 d . . .
O7 O 0.1829(7) 0.6660(6) 0.1083(7) 0.0292(17) Uani 1 1 d . . .
O8 O 0.5054(7) 0.8104(6) -0.0450(7) 0.0291(17) Uani 1 1 d . . .
O9 O 0.2847(9) 0.8356(7) 0.1345(7) 0.041(2) Uani 1 1 d . . .
O10 O 0.3693(7) 0.6361(6) 0.1426(6) 0.0266(17) Uani 1 1 d . . .
O11 O 0.2444(7) 0.4686(6) 0.1244(7) 0.0288(17) Uani 1 1 d . . .
O13 O 0.0343(7) 0.3678(7) 0.3445(7) 0.037(2) Uani 1 1 d . . .
O14 O 0.1781(7) 0.2541(6) 0.2004(7) 0.0288(17) Uani 1 1 d . . .
O15 O 0.7261(8) 0.8896(7) -0.0742(7) 0.038(2) Uani 1 1 d . . .
O16 O 0.7000(8) 0.8885(6) -0.2684(7) 0.0310(18) Uani 1 1 d . . .
O17 O 0.2722(8) 0.0663(6) 0.4951(7) 0.0347(19) Uani 1 1 d . . .
O18 O 0.3771(7) 0.2857(6) 0.4145(6) 0.0259(16) Uani 1 1 d . . .
O19 O 0.6061(7) 0.3153(6) 0.3028(6) 0.0263(16) Uani 1 1 d . . .
O20 O 0.4874(8) 0.3487(6) 0.5276(7) 0.0309(18) Uani 1 1 d . . .
O21 O 0.1814(7) 0.2399(6) 0.4014(6) 0.0272(17) Uani 1 1 d . . .
O22 O 0.3694(7) 0.3140(6) 0.1952(6) 0.0241(16) Uiso 1 1 d . . .
O23 O 0.2431(7) 0.4578(6) 0.3273(6) 0.0254(16) Uani 1 1 d . . .
O24 O 0.3701(7) 0.4869(6) 0.4291(6) 0.0264(17) Uani 1 1 d . . .
O25 O 0.6170(7) 0.5173(6) 0.3101(7) 0.0276(17) Uani 1 1 d . . .
O26 O 0.7476(8) 0.7162(6) 0.1336(7) 0.0348(19) Uani 1 1 d . . .
O27 O 0.6305(7) 0.6680(6) 0.0178(7) 0.0266(17) Uani 1 1 d . . .
O28 O 0.2512(8) 0.6538(7) 0.3746(8) 0.039(2) Uani 1 1 d . . .
O29 O 0.4962(7) 0.4838(6) 0.2133(6) 0.0245(16) Uani 1 1 d . . .
O30 O 0.4991(7) 0.6648(6) 0.2453(6) 0.0248(16) Uani 1 1 d . . .
O31 O 0.3763(7) 0.6533(6) -0.0731(6) 0.0265(17) Uani 1 1 d . . .
O32 O 0.171(2) 0.900(2) 0.345(2) 0.094(7) Uiso 0.60 1 d P . .
O33 O 0.033(3) 0.839(3) 0.053(3) 0.099(9) Uiso 0.50 1 d P . .
O34 O 0.809(3) 0.977(3) 0.087(3) 0.083(10) Uiso 0.40 1 d P . .
O35 O 0.1452(8) 0.9090(7) 0.6561(8) 0.039(2) Uiso 1 1 d . . .
O36 O 0.9879(11) 0.2346(10) 0.1535(11) 0.072(3) Uiso 1 1 d . . .
O37 O 0.9028(11) 0.8687(10) 0.9789(11) 0.071(3) Uiso 1 1 d . . .
O38 O 0.8203(19) 0.3965(19) 0.3162(19) 0.069(6) Uiso 0.60 1 d P . .
O38' O 0.819(2) 0.446(2) 0.331(2) 0.054(7) Uiso 0.40 1 d P . .
N1 N 0.5404(19) 0.1591(15) 0.6566(18) 0.057(5) Uiso 0.70 1 d P A 1
N1' N 0.456(3) 0.139(3) 0.715(3) 0.034(8) Uiso 0.30 1 d P A 1
C1 C 0.4777(18) 0.1021(15) 0.6046(17) 0.071(5) Uiso 1 1 d . A 1
C2 C 0.510(2) 0.0895(17) 0.784(2) 0.084(6) Uiso 1 1 d . A 1
N2 N 0.1216(15) 0.3360(13) 0.6017(15) 0.057(4) Uiso 0.80 1 d P B 2
N3 N 0.7830(18) 0.2097(15) 0.4585(17) 0.090(5) Uiso 1 1 d . C 2
N4 N 0.028(3) 0.900(3) 0.556(3) 0.066(9) Uiso 0.40 1 d PD D 2
N5 N 0.013(4) 0.023(4) 0.763(4) 0.061(12) Uiso 0.30 1 d P E 2
C3 C 0.157(2) 0.316(2) 0.689(2) 0.100(7) Uiso 1 1 d . B 2
C4 C 0.024(2) 0.4011(19) 0.611(2) 0.098(7) Uiso 1 1 d . B 2
C5 C -0.025(4) 0.961(3) 0.636(3) 0.097(11) Uiso 0.60 1 d PD D 2
C7 C -0.048(3) 0.135(2) 0.710(3) 0.090(8) Uiso 0.80 1 d P E 2
C8 C 0.073(4) 0.008(3) 0.787(4) 0.077(11) Uiso 0.50 1 d P E 2
C9 C 0.839(3) 0.250(2) 0.477(3) 0.077(8) Uiso 0.70 1 d P C 2
C10 C 0.658(8) 0.167(7) 0.503(7) 0.14(3) Uiso 0.40 1 d P C 2

loop_
_atom_site_aniso_label
_atom_site_aniso_U_11
_atom_site_aniso_U_22
_atom_site_aniso_U_33
_atom_site_aniso_U_23
_atom_site_aniso_U_13
_atom_site_aniso_U_12
W1 0.0364(3) 0.0250(2) 0.0196(2) -0.00972(18) -0.0132(2) 0.00862(19)
W2 0.0423(3) 0.0203(2) 0.0210(2) -0.00459(17) -0.0157(2) -0.00113(19)
W3 0.0363(3) 0.0191(2) 0.0178(2) -0.00496(16) -0.01502(19) 0.00235(18)
W4 0.0430(3) 0.0278(2) 0.0238(2) -0.01181(19) -0.0183(2) 0.0127(2)
W5 0.0319(2) 0.0184(2) 0.0183(2) -0.00151(16) -0.01165(19) -0.00159(18)
W6 0.0253(2) 0.0283(2) 0.0201(2) -0.00357(18) -0.00819(19) 0.00150(19)
W7 0.0272(2) 0.0296(2) 0.0272(2) 0.00046(19) -0.0124(2) 0.00092(19)
W8 0.0369(3) 0.0238(2) 0.0252(2) -0.00183(18) -0.0185(2) -0.00497(19)
W9 0.0321(2) 0.0210(2) 0.0215(2) -0.00536(17) -0.01422(19) 0.00607(18)
Bi1 0.0233(4) 0.0160(4) 0.0147(3) -0.0040(3) -0.0084(3) 0.0015(3)
O1 0.028(4) 0.029(4) 0.024(4) -0.007(3) -0.014(3) 0.001(3)
O2 0.029(4) 0.042(5) 0.031(4) -0.003(4) -0.013(4) -0.004(4)
O3 0.021(4) 0.029(4) 0.025(4) -0.002(3) -0.012(3) 0.002(3)
O4 0.043(5) 0.026(4) 0.033(4) -0.004(3) -0.022(4) 0.007(4)
O6 0.035(4) 0.024(4) 0.025(4) -0.007(3) -0.018(4) 0.006(3)
O7 0.027(4) 0.028(4) 0.025(4) -0.009(3) -0.007(3) 0.006(3)
O8 0.035(4) 0.018(4) 0.030(4) -0.007(3) -0.013(4) 0.003(3)
O9 0.053(6) 0.038(5) 0.028(4) -0.008(4) -0.019(4) 0.013(4)
O10 0.038(5) 0.023(4) 0.023(4) -0.010(3) -0.017(4) 0.008(3)
O11 0.039(5) 0.023(4) 0.023(4) -0.003(3) -0.016(4) 0.002(3)
O13 0.028(4) 0.044(5) 0.033(5) -0.013(4) -0.009(4) 0.010(4)
O14 0.027(4) 0.032(4) 0.025(4) -0.009(3) -0.012(3) 0.001(3)
O15 0.052(6) 0.032(5) 0.028(4) -0.006(4) -0.021(4) -0.003(4)
O16 0.043(5) 0.023(4) 0.023(4) -0.004(3) -0.015(4) -0.001(4)
O17 0.047(5) 0.020(4) 0.025(4) 0.003(3) -0.014(4) -0.008(4)
O18 0.033(4) 0.021(4) 0.015(3) -0.001(3) -0.008(3) -0.001(3)
O19 0.029(4) 0.028(4) 0.022(4) -0.007(3) -0.014(3) 0.002(3)
O20 0.050(5) 0.020(4) 0.027(4) -0.008(3) -0.022(4) 0.005(4)
O21 0.032(4) 0.027(4) 0.017(4) -0.003(3) -0.010(3) -0.003(3)
O23 0.024(4) 0.030(4) 0.021(4) -0.008(3) -0.009(3) 0.003(3)
O24 0.030(4) 0.025(4) 0.018(4) -0.007(3) -0.007(3) -0.003(3)
O25 0.040(5) 0.021(4) 0.023(4) -0.006(3) -0.018(4) 0.005(3)
O26 0.038(5) 0.025(4) 0.034(4) 0.006(3) -0.021(4) -0.009(4)
O27 0.031(4) 0.018(4) 0.025(4) -0.005(3) -0.011(3) -0.004(3)
O28 0.051(6) 0.036(5) 0.034(5) -0.014(4) -0.022(4) 0.019(4)
O29 0.035(4) 0.018(4) 0.020(4) -0.004(3) -0.014(3) -0.001(3)
O30 0.034(4) 0.019(4) 0.021(4) -0.008(3) -0.013(3) 0.003(3)
O31 0.030(4) 0.025(4) 0.015(3) -0.004(3) -0.006(3) 0.005(3)

loop_
_atom_type_symbol
_atom_type_description
_atom_type_scat_dispersion_real
_atom_type_scat_dispersion_imag
_atom_type_scat_source
W W -0.8490 6.8722 'International Tables Vol C Tables 4.2.6.8 and 6.1.1.4'
Bi Bi -4.1077 10.2566 'International Tables Vol C Tables 4.2.6.8 and 6.1.1.4'
O O 0.0106 0.0060 'International Tables Vol C Tables 4.2.6.8 and 6.1.1.4'
N N 0.0061 0.0033 'International Tables Vol C Tables 4.2.6.8 and 6.1.1.4'
C C 0.0033 0.0016 'International Tables Vol C Tables 4.2.6.8 and 6.1.1.4'
H H 0.0000 0.0000 'International Tables Vol C Tables 4.2.6.8 and 6.1.1.4'

loop_
_geom_angle_atom_site_label_1
_geom_angle_atom_site_label_2
_geom_angle_atom_site_label_3
_geom_angle
_geom_angle_site_symmetry_1
_geom_angle_site_symmetry_3
O28 W1 O10 101.8(4) . .
O28 W1 O30 100.1(4) . .
O10 W1 O30 90.1(3) . .
O28 W1 O23 101.1(4) . .
O10 W1 O23 88.2(3) . .
O30 W1 O23 158.6(3) . .
O28 W1 O24 98.9(4) . .
O10 W1 O24 159.2(3) . .
O30 W1 O24 87.3(3) . .
O23 W1 O24 86.8(3) . .
O28 W1 O29 171.3(4) . .
O10 W1 O29 84.7(3) . .
O30 W1 O29 73.9(3) . .
O23 W1 O29 84.7(3) . .
O24 W1 O29 74.8(3) . .
O15 W2 O8 101.6(4) . .
O15 W2 O27 101.2(3) . .
O8 W2 O27 88.4(3) . .
O15 W2 O16 99.1(4) . .
O8 W2 O16 90.2(3) . .
O27 W2 O16 159.5(3) . .
O15 W2 O14 97.8(4) . 2_665
O8 W2 O14 160.5(3) . 2_665
O27 W2 O14 87.1(3) . 2_665
O16 W2 O14 87.4(3) . 2_665
O15 W2 O22 170.6(3) . 2_665
O8 W2 O22 86.0(3) . 2_665
O27 W2 O22 84.4(3) . 2_665
O16 W2 O22 75.1(3) . 2_665
O14 W2 O22 74.8(3) 2_665 2_665
O20 W3 O18 100.3(3) . .
O20 W3 O24 100.9(3) . .
O18 W3 O24 89.8(3) . .
O20 W3 O25 100.6(3) . .
O18 W3 O25 158.3(3) . .
O24 W3 O25 91.8(3) . .
O20 W3 O19 100.5(3) . .
O18 W3 O19 83.3(3) . .
O24 W3 O19 158.4(3) . .
O25 W3 O19 87.4(3) . .
O20 W3 O29 171.6(3) . .
O18 W3 O29 86.4(3) . .
O24 W3 O29 74.0(3) . .
O25 W3 O29 73.3(3) . .
O19 W3 O29 85.2(3) . .
O9 W4 O6 99.2(4) . .
O9 W4 O8 100.9(4) . .
O6 W4 O8 91.8(3) . .
O9 W4 O10 101.0(4) . .
O6 W4 O10 159.5(3) . .
O8 W4 O10 87.6(3) . .
O9 W4 O7 97.6(4) . .
O6 W4 O7 87.9(3) . .
O8 W4 O7 161.3(3) . .
O10 W4 O7 86.1(3) . .
O9 W4 O31 171.2(4) . .
O6 W4 O31 75.5(3) . .
O8 W4 O31 86.5(3) . .
O10 W4 O31 84.0(3) . .
O7 W4 O31 75.3(3) . .
O17 W5 O5 101.5(4) . .
O17 W5 O18 102.3(3) . .
O5 W5 O18 85.9(3) . .
O17 W5 O21 100.0(4) . .
O5 W5 O21 158.5(3) . .
O18 W5 O21 88.4(3) . .
O17 W5 O16 98.1(3) . 2_665
O5 W5 O16 88.7(3) . 2_665
O18 W5 O16 159.6(3) . 2_665
O21 W5 O16 89.5(3) . 2_665
O17 W5 O22 169.1(3) . .
O5 W5 O22 85.2(3) . .
O18 W5 O22 86.7(3) . .
O21 W5 O22 73.8(3) . .
O16 W5 O22 73.3(3) 2_665 .
O13 W6 O11 102.0(4) . .
O13 W6 O23 101.1(4) . .
O11 W6 O23 88.6(3) . .
O13 W6 O21 98.2(4) . .
O11 W6 O21 159.6(3) . .
O23 W6 O21 89.8(3) . .
O13 W6 O14 97.1(4) . .
O11 W6 O14 88.1(3) . .
O23 W6 O14 161.8(3) . .
O21 W6 O14 87.1(3) . .
O13 W6 O22 169.0(3) . .
O11 W6 O22 84.7(3) . .
O23 W6 O22 87.7(3) . .
O21 W6 O22 74.9(3) . .
O14 W6 O22 74.2(3) . .
O2 W7 O3 99.8(4) . .
O2 W7 O1 101.5(4) . .
O3 W7 O1 89.9(3) . .
O2 W7 O7 98.1(4) . 2_665
O3 W7 O7 88.3(3) . 2_665
O1 W7 O7 160.4(3) . 2_665
O2 W7 O11 101.3(4) . 2_665
O3 W7 O11 158.9(3) . 2_665
O1 W7 O11 87.2(3) . 2_665
O7 W7 O11 87.4(3) 2_665 2_665
O2 W7 O31 171.5(3) . 2_665
O3 W7 O31 75.7(3) . 2_665
O1 W7 O31 85.8(3) . 2_665
O7 W7 O31 74.9(3) 2_665 2_665
O11 W7 O31 83.2(3) 2_665 2_665
O26 W8 O1 102.1(4) . .
O26 W8 O27 100.5(3) . .
O1 W8 O27 87.9(3) . .
O26 W8 O25 100.8(3) . .
O1 W8 O25 90.5(3) . .
O27 W8 O25 158.5(3) . .
O26 W8 O30 98.4(4) . .
O1 W8 O30 159.4(3) . .
O27 W8 O30 87.5(3) . .
O25 W8 O30 86.6(3) . .
O26 W8 O29 170.8(3) . .
O1 W8 O29 86.2(3) . .
O27 W8 O29 83.6(3) . .
O25 W8 O29 75.0(3) . .
O30 W8 O29 73.4(3) . .
O4 W9 O19 101.6(4) . 2_665
O4 W9 O5 101.8(4) . 2_665
O19 W9 O5 86.9(3) 2_665 2_665
O4 W9 O6 97.4(3) . .
O19 W9 O6 160.9(3) 2_665 .
O5 W9 O6 87.6(3) 2_665 .
O4 W9 O3 97.7(4) . 2_665
O19 W9 O3 90.6(3) 2_665 2_665
O5 W9 O3 160.5(3) 2_665 2_665
O6 W9 O3 88.6(3) . 2_665
O4 W9 O31 168.2(3) . .
O19 W9 O31 87.7(3) 2_665 .
O5 W9 O31 85.9(3) 2_665 .
O6 W9 O31 73.7(3) . .
O3 W9 O31 74.6(3) 2_665 .
Bi1 Bi1 O29 127.7(2) 2_665 .
Bi1 Bi1 O31 130.0(2) 2_665 2_665
O29 Bi1 O31 86.4(3) . 2_665
Bi1 Bi1 O22 127.6(2) 2_665 .
O29 Bi1 O22 85.8(3) . .
O31 Bi1 O22 84.0(3) 2_665 .
W8 O1 W7 156.3(4) . .
W7 O3 W9 116.6(4) . 2_665
W9 O5 W5 150.1(4) 2_665 .
W4 O6 W9 116.8(4) . .
W7 O7 W4 115.5(4) 2_665 .
W2 O8 W4 154.5(4) . .
W1 O10 W4 141.9(4) . .
W6 O11 W7 140.1(5) . 2_665
W6 O14 W2 116.0(4) . 2_665
W2 O16 W5 117.9(4) . 2_665
W3 O18 W5 153.7(4) . .
W9 O19 W3 153.3(4) 2_665 .
W6 O21 W5 118.1(4) . .
Bi1 O22 W2 113.5(3) . 2_665
Bi1 O22 W6 111.0(3) . .
W2 O22 W6 94.9(3) 2_665 .
Bi1 O22 W5 140.7(4) . .
W2 O22 W5 93.7(3) 2_665 .
W6 O22 W5 93.2(3) . .
W6 O23 W1 153.0(4) . .
W3 O24 W1 118.5(4) . .
W8 O25 W3 118.8(4) . .
W8 O27 W2 141.6(4) . .
Bi1 O29 W8 112.5(3) . .
Bi1 O29 W1 113.6(3) . .
W8 O29 W1 94.6(3) . .
Bi1 O29 W3 140.5(3) . .
W8 O29 W3 93.0(3) . .
W1 O29 W3 92.8(3) . .
W1 O30 W8 117.9(3) . .
Bi1 O31 W4 113.8(3) 2_665 .
Bi1 O31 W7 111.6(3) 2_665 2_665
W4 O31 W7 94.3(3) . 2_665
Bi1 O31 W9 140.2(3) 2_665 .
W4 O31 W9 94.0(3) . .
W7 O31 W9 93.1(3) 2_665 .
N1' N1 C2 64(2) . .
N1' N1 C1 72(2) . .
C2 N1 C1 111.6(16) . .
N1 N1' C2 78(3) . .
N1 N1' C1 72(2) . .
C2 N1' C1 119(3) . .
N1' C1 N1 35.4(14) . .
N1' C2 N1 37.7(15) . .
C3 N2 C4 120.2(18) . .
C9 N3 C10 144(4) . .
C8 N5 C7 140(5) . .

loop_
_geom_bond_atom_site_label_1
_geom_bond_atom_site_label_2
_geom_bond_distance
_geom_bond_site_symmetry_2
W1 O28 1.714(8) .
W1 O10 1.900(7) .
W1 O30 1.909(8) .
W1 O23 1.924(7) .
W1 O24 1.944(7) .
W1 O29 2.252(8) .
W2 O15 1.724(8) .
W2 O8 1.912(8) .
W2 O27 1.917(7) .
W2 O16 1.919(8) .
W2 O14 1.943(8) 2_665
W2 O22 2.223(7) 2_665
W3 O20 1.714(7) .
W3 O18 1.898(7) .
W3 O24 1.904(8) .
W3 O25 1.922(8) .
W3 O19 1.939(7) .
W3 O29 2.315(7) .
W4 O9 1.705(8) .
W4 O6 1.913(7) .
W4 O8 1.922(8) .
W4 O10 1.931(7) .
W4 O7 1.951(8) .
W4 O31 2.222(7) .
W5 O17 1.724(7) .
W5 O5 1.907(7) .
W5 O18 1.913(7) .
W5 O21 1.927(8) .
W5 O16 1.929(8) 2_665
W5 O22 2.293(7) .
W6 O13 1.712(8) .
W6 O11 1.904(7) .
W6 O23 1.916(7) .
W6 O21 1.923(7) .
W6 O14 1.942(8) .
W6 O22 2.249(7) .
W7 O2 1.717(8) .
W7 O3 1.914(7) .
W7 O1 1.921(7) .
W7 O7 1.931(8) 2_665
W7 O11 1.933(8) 2_665
W7 O31 2.256(8) 2_665
W8 O26 1.720(8) .
W8 O1 1.900(8) .
W8 O27 1.913(8) .
W8 O25 1.921(7) .
W8 O30 1.948(8) .
W8 O29 2.245(7) .
W9 O4 1.706(8) .
W9 O19 1.861(7) 2_665
W9 O5 1.896(7) 2_665
W9 O6 1.945(7) .
W9 O3 1.950(7) 2_665
W9 O31 2.271(7) .
Bi1 Bi1 1.8584(15) 2_665
Bi1 O29 2.109(7) .
Bi1 O31 2.111(8) 2_665
Bi1 O22 2.121(7) .
O3 W9 1.950(7) 2_665
O5 W9 1.896(7) 2_665
O7 W7 1.931(8) 2_665
O11 W7 1.933(8) 2_665
O14 W2 1.943(8) 2_665
O16 W5 1.929(8) 2_665
O19 W9 1.861(7) 2_665
O22 W2 2.223(7) 2_665
O31 Bi1 2.111(7) 2_665
O31 W7 2.256(8) 2_665
O38 O38' 0.73(3) .
N1 N1' 0.96(4) .
N1 C2 1.54(3) .
N1 C1 1.58(3) .
N1' C2 1.41(4) .
N1' C1 1.58(4) .
N2 C3 1.40(3) .
N2 C4 1.49(3) .
N3 C9 1.05(3) .
N3 C10 1.46(9) .
N4 C5 1.413(19) .
N5 C8 0.96(5) .
N5 C7 1.79(6) .
